data_1551217
loop_
_publ_author_name
'Ding, Qing-Rong'
'Xu, Gui-Lan'
'Zhang, Lei'
'Zhang, Jian'

_publ_section_title
;
 Ligand-directed assembly engineering of trapezoidal {Ti<sub>5</sub>}
 building blocks stabilized by dimethylglyoxime.
;
_journal_issue 27
_journal_name_full 'Dalton transactions (Cambridge, England : 2003)'
_journal_page_first 9916
_journal_page_last 9919
_journal_paper_doi 10.1039/c9dt02032b
_journal_volume 48
_journal_year 2019
_chemical_formula_moiety 'C82 H169 N5 O36 Ti10'
_chemical_formula_sum 'C82 H169 N5 O36 Ti10'
_chemical_formula_weight 2311.89
_space_group_crystal_system triclinic
_space_group_IT_number 2
_space_group_name_Hall '-P 1'
_space_group_name_H-M_alt 'P -1'
_symmetry_space_group_name_Hall '-P 1'
_symmetry_space_group_name_H-M 'P -1'
_atom_sites_solution_hydrogens geom
_audit_creation_method SHELXL-2014
_audit_update_record
;
2019-05-29 deposited with the CCDC.    2019-06-04 downloaded from the CCDC.
;
_cell_angle_alpha 82.343(4)
_cell_angle_beta 85.367(3)
_cell_angle_gamma 70.160(4)
_cell_formula_units_Z 1
_cell_length_a 11.8011(4)
_cell_length_b 13.8482(7)
_cell_length_c 18.9934(7)
_cell_measurement_reflns_used 6798
_cell_measurement_temperature 99.98(13)
_cell_measurement_theta_max 74.3000
_cell_measurement_theta_min 4.3020
_cell_volume 2891.6(2)
_computing_cell_refinement 'Bruker FRAMBO'
_computing_data_collection 'Bruker FRAMBO'
_computing_data_reduction 'Bruker SAINT'
_computing_molecular_graphics 'Bruker SHELXTL'
_computing_publication_material 'Bruker SHELXTL'
_computing_structure_refinement 'SHELXL-2014 (Sheldrick, 2014)'
_computing_structure_solution 'Bruker SHELXTL'
_diffrn_ambient_temperature 99.98(13)
_diffrn_detector_area_resol_mean 10.3503
_diffrn_measured_fraction_theta_full 0.999
_diffrn_measured_fraction_theta_max 0.966
_diffrn_measurement_device_type 'SuperNova, Dual, Cu at zero, Atlas'
_diffrn_measurement_method '\w scans'
_diffrn_radiation_type CuK\a
_diffrn_radiation_wavelength 1.54178
_diffrn_reflns_av_R_equivalents 0.0326
_diffrn_reflns_av_unetI/netI 0.0439
_diffrn_reflns_Laue_measured_fraction_full 0.999
_diffrn_reflns_Laue_measured_fraction_max 0.966
_diffrn_reflns_limit_h_max 11
_diffrn_reflns_limit_h_min -14
_diffrn_reflns_limit_k_max 16
_diffrn_reflns_limit_k_min -17
_diffrn_reflns_limit_l_max 23
_diffrn_reflns_limit_l_min -23
_diffrn_reflns_number 20280
_diffrn_reflns_point_group_measured_fraction_full 0.999
_diffrn_reflns_point_group_measured_fraction_max 0.966
_diffrn_reflns_theta_full 67.679
_diffrn_reflns_theta_max 74.491
_diffrn_reflns_theta_min 3.415
_diffrn_source 'micro-focus sealed X-ray tube'
_exptl_absorpt_coefficient_mu 6.187
_exptl_absorpt_correction_T_max 1.00000
_exptl_absorpt_correction_T_min 0.20321
_exptl_absorpt_correction_type multi-scan
_exptl_absorpt_process_details
;
CrysAlisPro 1.171.38.43f (Rigaku Oxford Diffraction, 2015)
Empirical absorption correction using spherical harmonics,
 implemented in SCALE3 ABSPACK scaling algorithm.
;
_exptl_crystal_colour yellow
_exptl_crystal_density_diffrn 1.324
_exptl_crystal_density_method 'not measured'
_exptl_crystal_description block
_exptl_crystal_F_000 1213
_exptl_crystal_size_max 0.4
_exptl_crystal_size_mid 0.3
_exptl_crystal_size_min 0.1
_refine_diff_density_max 1.446
_refine_diff_density_min -1.085
_refine_diff_density_rms 0.133
_refine_ls_extinction_method none
_refine_ls_goodness_of_fit_ref 0.989
_refine_ls_hydrogen_treatment constr
_refine_ls_matrix_type full
_refine_ls_number_parameters 622
_refine_ls_number_reflns 11438
_refine_ls_number_restraints 358
_refine_ls_restrained_S_all 1.029
_refine_ls_R_factor_all 0.1234
_refine_ls_R_factor_gt 0.0991
_refine_ls_shift/su_max 0.000
_refine_ls_shift/su_mean 0.000
_refine_ls_structure_factor_coef Fsqd
_refine_ls_weighting_details 'w=1/[\s^2^(Fo^2^)+(0.2412P)^2^+6.2584P] where P=(Fo^2^+2Fc^2^)/3'
_refine_ls_weighting_scheme calc
_refine_ls_wR_factor_gt 0.2935
_refine_ls_wR_factor_ref 0.3370
_reflns_Friedel_coverage 0.000
_reflns_number_gt 8505
_reflns_number_total 11438
_reflns_threshold_expression 'I > 2\s(I)'
_cod_data_source_file c9dt02032b2.cif
_cod_data_source_block a_CCDC2
_cod_depositor_comments 'Adding full bibliography for 1551215--1551222.cif.'
_cod_database_code 1551217
_shelx_space_group_comment
;
The symmetry employed for this shelxl refinement is uniquely defined
by the following loop, which should always be used as a source of
symmetry information in preference to the above space-group names.
They are only intended as comments.
;
_oxdiff_exptl_absorpt_empirical_full_min 0.688
_oxdiff_exptl_absorpt_empirical_full_max 3.541
_oxdiff_exptl_absorpt_empirical_details
;
Empirical correction (ABSPACK) includes:
- Absorption correction using spherical harmonics
- Frame scaling
;
_shelxl_version_number 2014-3

loop_
_space_group_symop_operation_xyz
'x, y, z'
'-x, -y, -z'

loop_
_atom_site_label
_atom_site_type_symbol
_atom_site_fract_x
_atom_site_fract_y
_atom_site_fract_z
_atom_site_U_iso_or_equiv
_atom_site_adp_type
_atom_site_occupancy
_atom_site_site_symmetry_order
_atom_site_calc_flag
_atom_site_refinement_flags_posn
_atom_site_refinement_flags_adp
_atom_site_refinement_flags_occupancy
Ti3 Ti 0.58725(10) 0.64641(7) 0.21210(5) 0.0411(3) Uani 1 1 d . . .
Ti1 Ti 0.76498(10) 0.37651(8) 0.22623(6) 0.0468(3) Uani 1 1 d . . .
Ti5 Ti 0.37153(12) 0.90306(8) 0.23684(6) 0.0500(3) Uani 1 1 d . . .
Ti2 Ti 0.84727(10) 0.55188(9) 0.27162(5) 0.0484(3) Uani 1 1 d . . .
Ti4 Ti 0.65034(12) 0.82552(9) 0.26529(6) 0.0527(3) Uani 1 1 d . . .
O13 O 0.5417(3) 0.6034(3) 0.3168(2) 0.0406(8) Uani 1 1 d . . .
O6 O 0.7264(4) 0.5213(3) 0.2175(2) 0.0442(8) Uani 1 1 d . . .
O12 O 0.7249(4) 0.5341(3) 0.3636(2) 0.0440(8) Uani 1 1 d . . .
O8 O 0.5183(4) 0.7902(3) 0.2364(2) 0.0497(10) Uani 1 1 d . . .
O7 O 0.7254(4) 0.6859(3) 0.2509(2) 0.0495(9) Uani 1 1 d . . .
O5 O 0.8919(4) 0.3940(4) 0.2803(2) 0.0532(10) Uani 1 1 d . . .
O21 O 0.5953(5) 0.6812(4) 0.1188(2) 0.0567(11) Uani 1 1 d . . .
O1 O 0.5954(4) 0.4160(3) 0.2030(3) 0.0513(10) Uani 1 1 d . . .
O11 O 0.9499(4) 0.5564(4) 0.1956(2) 0.0577(11) Uani 1 1 d . . .
O20 O 0.2990(4) 1.0014(3) 0.1690(3) 0.0570(11) Uani 1 1 d . . .
O2 O 0.3166(5) 0.8011(3) 0.2013(3) 0.0667(15) Uani 1 1 d . . .
O4 O 0.8398(5) 0.3264(4) 0.1468(3) 0.0671(13) Uani 1 1 d . . .
O18 O 0.5037(5) 0.9563(4) 0.2560(3) 0.0697(14) Uani 1 1 d . . .
O10 O 0.9407(4) 0.5685(5) 0.3368(3) 0.0684(14) Uani 1 1 d . U .
N1 N 0.5200(5) 0.5163(4) 0.1989(2) 0.0429(10) Uani 1 1 d . . .
N2 N 0.3846(5) 0.6999(4) 0.2032(3) 0.0495(12) Uani 1 1 d . . .
O16 O 0.6734(7) 0.8274(4) 0.3564(3) 0.0852(19) Uani 1 1 d . U .
O3 O 0.7486(5) 0.2698(5) 0.2864(3) 0.0762(15) Uani 1 1 d . . .
C24 C 0.5536(5) 0.5289(4) 0.4354(3) 0.0406(9) Uani 1 1 d . U .
O17 O 0.7450(6) 0.8833(5) 0.2080(4) 0.0846(19) Uani 1 1 d . . .
C23 C 0.6122(5) 0.5575(4) 0.3668(3) 0.0419(10) Uani 1 1 d . U .
C26 C 0.5703(5) 0.4567(4) 0.5582(3) 0.0419(10) Uani 1 1 d . U .
C25 C 0.6234(5) 0.4849(4) 0.4946(3) 0.0412(10) Uani 1 1 d . U .
H25 H 0.7057 0.4744 0.4915 0.049 Uiso 1 1 calc R U .
O19 O 0.2878(8) 0.9174(5) 0.3176(3) 0.092(2) Uani 1 1 d . U .
C1 C 0.4081(6) 0.5282(4) 0.1948(4) 0.0497(12) Uani 1 1 d . U .
C3 C 0.3283(6) 0.6375(5) 0.1942(4) 0.0520(12) Uani 1 1 d . U .
C14 C 0.9466(7) 0.5476(6) 0.1217(3) 0.0587(15) Uani 1 1 d . U .
H14 H 0.8824 0.5202 0.1147 0.070 Uiso 1 1 calc R U .
C8 C 0.9845(6) 0.3135(6) 0.3178(4) 0.0586(15) Uani 1 1 d . U .
H8 H 0.9899 0.2484 0.3005 0.070 Uiso 1 1 calc R U .
C2 C 0.3598(7) 0.4422(5) 0.1933(4) 0.0608(15) Uani 1 1 d . U .
H2A H 0.2737 0.4697 0.1901 0.091 Uiso 1 1 calc R U .
H2B H 0.3944 0.4060 0.1528 0.091 Uiso 1 1 calc R U .
H2C H 0.3801 0.3954 0.2360 0.091 Uiso 1 1 calc R U .
C11 C 0.8356(7) 0.3124(6) 0.0765(4) 0.0675(17) Uani 1 1 d . U .
H11 H 0.9120 0.3145 0.0531 0.081 Uiso 1 1 calc R U .
C4 C 0.1958(7) 0.6709(6) 0.1857(5) 0.0681(17) Uani 1 1 d . U .
H4A H 0.1732 0.6122 0.1797 0.102 Uiso 1 1 calc R U .
H4B H 0.1545 0.7011 0.2272 0.102 Uiso 1 1 calc R U .
H4C H 0.1742 0.7211 0.1447 0.102 Uiso 1 1 calc R U .
C15 C 1.0635(7) 0.4753(7) 0.0984(4) 0.0700(18) Uani 1 1 d . U .
H15A H 1.0621 0.4689 0.0488 0.105 Uiso 1 1 calc R U .
H15B H 1.1269 0.5011 0.1060 0.105 Uiso 1 1 calc R U .
H15C H 1.0775 0.4088 0.1254 0.105 Uiso 1 1 calc R U .
C16 C 0.9180(7) 0.6540(7) 0.0826(4) 0.0679(16) Uani 1 1 d . U .
H16A H 0.9152 0.6505 0.0327 0.102 Uiso 1 1 calc R U .
H16B H 0.8413 0.6975 0.0996 0.102 Uiso 1 1 calc R U .
H16C H 0.9793 0.6821 0.0905 0.102 Uiso 1 1 calc R U .
C9 C 0.9500(8) 0.3054(8) 0.3956(5) 0.078(2) Uani 1 1 d . U .
H9A H 1.0126 0.2511 0.4206 0.116 Uiso 1 1 calc R U .
H9B H 0.9394 0.3697 0.4135 0.116 Uiso 1 1 calc R U .
H9C H 0.8761 0.2902 0.4024 0.116 Uiso 1 1 calc R U .
C38 C 0.5505(12) 0.8448(7) 0.0483(5) 0.094(3) Uani 1 1 d . U .
H38A H 0.5550 0.8646 0.0943 0.141 Uiso 1 1 calc R U .
H38B H 0.6198 0.8482 0.0193 0.141 Uiso 1 1 calc R U .
H38C H 0.4787 0.8909 0.0262 0.141 Uiso 1 1 calc R U .
C17 C 0.8718(7) 0.8687(7) 0.1870(4) 0.0670(16) Uani 1 1 d . U .
H17 H 0.9191 0.7950 0.1942 0.080 Uiso 1 1 calc R U .
C13 C 0.7353(8) 0.4031(7) 0.0405(5) 0.0743(19) Uani 1 1 d . U .
H13A H 0.7326 0.3931 -0.0083 0.111 Uiso 1 1 calc R U .
H13B H 0.6594 0.4068 0.0644 0.111 Uiso 1 1 calc R U .
H13C H 0.7510 0.4662 0.0427 0.111 Uiso 1 1 calc R U .
C5 C 0.6630(9) 0.2295(7) 0.3244(5) 0.0773(19) Uani 1 1 d . U .
H5 H 0.6143 0.2166 0.2896 0.093 Uiso 1 1 calc R U .
C30 C 0.5116(9) 1.0590(6) 0.2563(6) 0.084(2) Uani 1 1 d . U .
H30 H 0.5820 1.0537 0.2826 0.100 Uiso 1 1 calc R U .
C39 C 0.1878(10) 0.9102(11) 0.3582(6) 0.103(3) Uani 1 1 d . U .
H39 H 0.1561 0.8585 0.3449 0.123 Uiso 1 1 calc R U .
C35 C 0.1712(9) 0.9897(8) 0.0825(6) 0.092(3) Uani 1 1 d . U .
H35A H 0.1278 1.0284 0.0416 0.138 Uiso 1 1 calc R U .
H35B H 0.2287 0.9262 0.0693 0.138 Uiso 1 1 calc R U .
H35C H 0.1156 0.9745 0.1184 0.138 Uiso 1 1 calc R U .
C19 C 0.8797(9) 0.9088(7) 0.1084(5) 0.0776(19) Uani 1 1 d . U .
H19A H 0.9623 0.8995 0.0942 0.116 Uiso 1 1 calc R U .
H19B H 0.8489 0.8711 0.0804 0.116 Uiso 1 1 calc R U .
H19C H 0.8329 0.9808 0.1013 0.116 Uiso 1 1 calc R U .
O15 O 0.6596(8) 0.4750(8) 0.6547(5) 0.054(2) Uani 0.5 1 d . . P
C18 C 0.9190(9) 0.9268(7) 0.2321(5) 0.077(2) Uani 1 1 d . U .
H18A H 1.0019 0.9176 0.2187 0.116 Uiso 1 1 calc R U .
H18B H 0.8724 0.9989 0.2252 0.116 Uiso 1 1 calc R U .
H18C H 0.9128 0.9010 0.2812 0.116 Uiso 1 1 calc R U .
C33 C 0.2365(11) 1.0525(8) 0.1113(6) 0.101(3) Uani 1 1 d . U .
O14 O 0.6966(8) 0.3216(8) 0.6259(5) 0.060(2) Uani 0.5 1 d . . P
C36 C 0.5476(14) 0.7418(7) 0.0560(5) 0.109(3) Uani 1 1 d D U .
C32 C 0.5244(9) 1.1079(7) 0.1788(6) 0.088(2) Uani 1 1 d . U .
H32A H 0.5295 1.1755 0.1794 0.132 Uiso 1 1 calc R U .
H32B H 0.5960 1.0651 0.1560 0.132 Uiso 1 1 calc R U .
H32C H 0.4554 1.1133 0.1530 0.132 Uiso 1 1 calc R U .
C34 C 0.1841(9) 1.1611(7) 0.1082(7) 0.100(3) Uani 1 1 d . U .
H34A H 0.1425 1.1876 0.0647 0.150 Uiso 1 1 calc R U .
H34B H 0.1280 1.1784 0.1478 0.150 Uiso 1 1 calc R U .
H34C H 0.2461 1.1909 0.1100 0.150 Uiso 1 1 calc R U .
C6 C 0.5842(10) 0.2995(7) 0.3689(5) 0.086(2) Uani 1 1 d . U .
H6A H 0.5279 0.2692 0.3935 0.128 Uiso 1 1 calc R U .
H6B H 0.6300 0.3146 0.4028 0.128 Uiso 1 1 calc R U .
H6C H 0.5410 0.3622 0.3406 0.128 Uiso 1 1 calc R U .
C31 C 0.4018(10) 1.1232(8) 0.2916(7) 0.099(3) Uani 1 1 d . U .
H31A H 0.4059 1.1912 0.2921 0.149 Uiso 1 1 calc R U .
H31B H 0.3328 1.1277 0.2662 0.149 Uiso 1 1 calc R U .
H31C H 0.3951 1.0927 0.3395 0.149 Uiso 1 1 calc R U .
N3 N 0.6436(8) 0.4149(8) 0.6179(5) 0.043(2) Uani 0.5 1 d . . P
C7 C 0.7283(11) 0.1276(7) 0.3658(6) 0.092(2) Uani 1 1 d . U .
H7A H 0.6706 0.1000 0.3916 0.138 Uiso 1 1 calc R U .
H7B H 0.7758 0.0801 0.3336 0.138 Uiso 1 1 calc R U .
H7C H 0.7800 0.1377 0.3986 0.138 Uiso 1 1 calc R U .
C10 C 1.1072(9) 0.3312(9) 0.2989(6) 0.093(2) Uani 1 1 d . U .
H10A H 1.1700 0.2772 0.3240 0.139 Uiso 1 1 calc R U .
H10B H 1.1243 0.3306 0.2486 0.139 Uiso 1 1 calc R U .
H10C H 1.1030 0.3968 0.3123 0.139 Uiso 1 1 calc R U .
C20 C 0.9678(10) 0.5965(10) 0.4011(6) 0.099(2) Uani 1 1 d . U .
H20 H 0.9027 0.6001 0.4372 0.119 Uiso 1 1 calc R U .
C37 C 0.5409(15) 0.6824(8) 0.0003(5) 0.119(3) Uani 1 1 d D U .
H37A H 0.5075 0.7285 -0.0409 0.178 Uiso 1 1 calc R U .
H37B H 0.6203 0.6378 -0.0116 0.178 Uiso 1 1 calc R U .
H37C H 0.4904 0.6416 0.0165 0.178 Uiso 1 1 calc R U .
C12 C 0.8261(11) 0.2142(8) 0.0677(7) 0.101(3) Uani 1 1 d . U .
H12A H 0.8236 0.2089 0.0180 0.151 Uiso 1 1 calc R U .
H12B H 0.8947 0.1599 0.0874 0.151 Uiso 1 1 calc R U .
H12C H 0.7538 0.2080 0.0918 0.151 Uiso 1 1 calc R U .
C21 C 0.9886(14) 0.6972(12) 0.3853(7) 0.122(3) Uani 1 1 d . U .
H21A H 1.0071 0.7174 0.4283 0.183 Uiso 1 1 calc R U .
H21B H 1.0549 0.6908 0.3514 0.183 Uiso 1 1 calc R U .
H21C H 0.9174 0.7487 0.3661 0.183 Uiso 1 1 calc R U .
C28 C 0.5568(12) 0.7983(11) 0.4422(6) 0.111(2) Uani 1 1 d . U .
H28A H 0.5447 0.7743 0.4911 0.167 Uiso 1 1 calc R U .
H28B H 0.5078 0.8695 0.4327 0.167 Uiso 1 1 calc R U .
H28C H 0.5346 0.7578 0.4121 0.167 Uiso 1 1 calc R U .
C27 C 0.6883(14) 0.7879(12) 0.4277(6) 0.117(3) Uani 1 1 d . U .
C29 C 0.7285(15) 0.8580(12) 0.4652(7) 0.123(3) Uani 1 1 d . U .
H29A H 0.7390 0.8314 0.5144 0.185 Uiso 1 1 calc R U .
H29B H 0.8036 0.8620 0.4439 0.185 Uiso 1 1 calc R U .
H29C H 0.6688 0.9256 0.4613 0.185 Uiso 1 1 calc R U .
C22 C 1.0885(12) 0.5147(12) 0.4267(7) 0.124(3) Uani 1 1 d . U .
H22A H 1.1091 0.5317 0.4702 0.187 Uiso 1 1 calc R U .
H22B H 1.0796 0.4476 0.4346 0.187 Uiso 1 1 calc R U .
H22C H 1.1512 0.5142 0.3911 0.187 Uiso 1 1 calc R U .
C40 C 0.1043(15) 1.0213(14) 0.3419(9) 0.150(4) Uani 1 1 d . U .
H40A H 0.0281 1.0297 0.3669 0.224 Uiso 1 1 calc R U .
H40B H 0.1400 1.0676 0.3570 0.224 Uiso 1 1 calc R U .
H40C H 0.0923 1.0364 0.2917 0.224 Uiso 1 1 calc R U .
C41 C 0.1997(15) 0.9053(14) 0.4315(8) 0.145(4) Uani 1 1 d . U .
H41A H 0.2513 0.8376 0.4490 0.217 Uiso 1 1 calc R U .
H41B H 0.2340 0.9559 0.4406 0.217 Uiso 1 1 calc R U .
H41C H 0.1218 0.9190 0.4553 0.217 Uiso 1 1 calc R U .

loop_
_atom_site_aniso_label
_atom_site_aniso_U_11
_atom_site_aniso_U_22
_atom_site_aniso_U_33
_atom_site_aniso_U_23
_atom_site_aniso_U_13
_atom_site_aniso_U_12
Ti3 0.0558(6) 0.0389(5) 0.0331(5) -0.0032(4) -0.0126(4) -0.0194(4)
Ti1 0.0523(6) 0.0459(6) 0.0398(5) -0.0062(4) -0.0069(4) -0.0117(4)
Ti5 0.0728(7) 0.0354(5) 0.0444(6) -0.0056(4) -0.0134(5) -0.0183(5)
Ti2 0.0514(6) 0.0627(7) 0.0361(5) -0.0101(4) -0.0078(4) -0.0224(5)
Ti4 0.0796(8) 0.0458(6) 0.0434(6) 0.0024(4) -0.0260(5) -0.0322(5)
O13 0.048(2) 0.0382(18) 0.0369(18) -0.0033(14) -0.0114(15) -0.0142(15)
O6 0.050(2) 0.050(2) 0.0356(18) -0.0078(16) -0.0058(15) -0.0173(17)
O12 0.046(2) 0.051(2) 0.0334(18) -0.0045(15) -0.0059(15) -0.0120(17)
O8 0.072(3) 0.041(2) 0.044(2) -0.0024(16) -0.0144(19) -0.0268(19)
O7 0.062(2) 0.056(2) 0.038(2) -0.0067(17) -0.0102(18) -0.026(2)
O5 0.044(2) 0.065(3) 0.046(2) -0.0078(19) -0.0065(17) -0.0108(19)
O21 0.087(3) 0.052(2) 0.036(2) -0.0040(18) -0.014(2) -0.028(2)
O1 0.052(2) 0.0358(19) 0.066(3) -0.0173(18) -0.0071(19) -0.0090(17)
O11 0.058(3) 0.080(3) 0.045(2) -0.015(2) -0.0020(19) -0.033(2)
O20 0.057(2) 0.041(2) 0.069(3) 0.003(2) -0.010(2) -0.0121(19)
O2 0.080(3) 0.0294(19) 0.088(4) -0.009(2) -0.051(3) -0.0031(19)
O4 0.068(3) 0.061(3) 0.060(3) -0.019(2) -0.011(2) 0.001(2)
O18 0.098(4) 0.039(2) 0.081(3) -0.007(2) -0.038(3) -0.027(2)
O10 0.058(3) 0.113(4) 0.046(2) -0.019(3) -0.008(2) -0.039(3)
N1 0.054(3) 0.035(2) 0.039(2) -0.0085(18) -0.0117(19) -0.0107(19)
N2 0.064(3) 0.035(2) 0.048(3) -0.0046(19) -0.027(2) -0.008(2)
O16 0.125(5) 0.057(3) 0.076(3) -0.017(2) -0.049(4) -0.019(3)
O3 0.078(3) 0.073(3) 0.076(4) 0.018(3) -0.022(3) -0.029(3)
C24 0.049(2) 0.0364(19) 0.039(2) -0.0066(16) -0.0077(17) -0.0147(17)
O17 0.086(4) 0.078(4) 0.101(4) 0.029(3) -0.036(3) -0.049(3)
C23 0.052(2) 0.0380(19) 0.038(2) -0.0077(17) -0.0059(18) -0.0166(17)
C26 0.048(2) 0.039(2) 0.038(2) -0.0053(17) -0.0080(17) -0.0119(17)
C25 0.045(2) 0.039(2) 0.039(2) -0.0048(17) -0.0080(18) -0.0125(17)
O19 0.156(6) 0.085(4) 0.061(3) -0.029(3) 0.025(4) -0.072(4)
C1 0.058(3) 0.038(2) 0.056(3) -0.013(2) -0.014(2) -0.014(2)
C3 0.057(3) 0.039(2) 0.061(3) -0.014(2) -0.020(2) -0.011(2)
C14 0.067(3) 0.079(4) 0.043(3) -0.013(3) -0.005(3) -0.037(3)
C8 0.053(3) 0.068(4) 0.054(3) -0.004(3) -0.016(3) -0.018(3)
C2 0.059(3) 0.044(3) 0.084(4) -0.016(3) -0.017(3) -0.016(2)
C11 0.067(4) 0.073(4) 0.065(4) -0.029(3) 0.003(3) -0.019(3)
C4 0.064(3) 0.051(3) 0.089(4) -0.022(3) -0.029(3) -0.007(3)
C15 0.074(4) 0.091(5) 0.050(3) -0.024(3) -0.005(3) -0.027(4)
C16 0.068(3) 0.085(4) 0.054(3) -0.008(3) -0.001(3) -0.030(3)
C9 0.062(4) 0.098(5) 0.066(4) 0.005(4) -0.018(3) -0.019(4)
C38 0.169(8) 0.060(4) 0.062(4) 0.016(3) -0.034(5) -0.050(5)
C17 0.070(4) 0.074(4) 0.064(4) -0.009(3) -0.004(3) -0.033(3)
C13 0.084(4) 0.073(4) 0.069(4) -0.006(3) -0.013(4) -0.029(4)
C5 0.108(5) 0.067(4) 0.070(4) -0.007(3) -0.005(4) -0.047(4)
C30 0.096(5) 0.055(4) 0.115(6) -0.025(4) -0.011(4) -0.036(4)
C39 0.085(5) 0.131(6) 0.087(5) -0.047(5) -0.001(4) -0.017(4)
C35 0.085(5) 0.087(5) 0.101(6) 0.039(4) -0.044(4) -0.034(4)
C19 0.092(4) 0.078(4) 0.067(4) -0.003(3) -0.010(3) -0.035(4)
O15 0.053(5) 0.078(6) 0.042(4) -0.002(4) -0.005(4) -0.036(4)
C18 0.084(4) 0.082(5) 0.070(4) -0.012(4) -0.006(4) -0.031(4)
C33 0.112(6) 0.068(5) 0.103(6) 0.030(4) -0.050(5) -0.009(4)
O14 0.050(5) 0.063(6) 0.050(5) -0.001(4) -0.007(4) 0.004(4)
C36 0.213(8) 0.063(4) 0.057(4) 0.014(3) -0.060(5) -0.050(5)
C32 0.090(5) 0.059(4) 0.120(6) -0.011(4) 0.000(5) -0.032(4)
C34 0.082(5) 0.072(5) 0.136(6) 0.041(5) -0.036(5) -0.025(4)
C6 0.114(4) 0.067(4) 0.074(4) -0.002(3) 0.004(4) -0.031(4)
C31 0.102(5) 0.075(5) 0.135(6) -0.042(5) 0.007(5) -0.040(4)
N3 0.028(4) 0.053(5) 0.044(5) 0.002(4) -0.005(3) -0.011(4)
C7 0.127(6) 0.068(4) 0.085(5) 0.001(4) -0.009(5) -0.041(4)
C10 0.078(4) 0.107(5) 0.086(5) -0.010(4) -0.007(4) -0.020(4)
C20 0.095(5) 0.132(5) 0.085(5) -0.031(4) -0.019(4) -0.047(4)
C37 0.208(8) 0.079(5) 0.074(5) 0.007(4) -0.069(5) -0.046(5)
C12 0.106(5) 0.079(5) 0.117(6) -0.034(4) -0.029(5) -0.017(4)
C21 0.133(5) 0.144(5) 0.105(5) -0.026(5) -0.023(5) -0.059(5)
C28 0.128(5) 0.111(4) 0.085(4) -0.013(4) -0.004(4) -0.028(4)
C27 0.149(5) 0.135(5) 0.071(3) -0.007(4) -0.017(4) -0.051(5)
C29 0.155(6) 0.136(6) 0.089(5) -0.023(5) -0.028(5) -0.052(5)
C22 0.110(5) 0.152(6) 0.108(5) -0.023(5) -0.033(5) -0.030(5)
C40 0.127(7) 0.161(8) 0.137(7) -0.030(7) 0.002(6) -0.014(7)
C41 0.135(6) 0.158(7) 0.120(6) -0.024(6) 0.005(5) -0.020(6)

loop_
_atom_type_symbol
_atom_type_description
_atom_type_scat_dispersion_real
_atom_type_scat_dispersion_imag
_atom_type_scat_source
C C 0.0181 0.0091 'International Tables Vol C Tables 4.2.6.8 and 6.1.1.4'
H H 0.0000 0.0000 'International Tables Vol C Tables 4.2.6.8 and 6.1.1.4'
N N 0.0311 0.0180 'International Tables Vol C Tables 4.2.6.8 and 6.1.1.4'
O O 0.0492 0.0322 'International Tables Vol C Tables 4.2.6.8 and 6.1.1.4'
Ti Ti 0.2191 1.8069 'International Tables Vol C Tables 4.2.6.8 and 6.1.1.4'

loop_
_geom_angle_atom_site_label_1
_geom_angle_atom_site_label_2
_geom_angle_atom_site_label_3
_geom_angle
_geom_angle_site_symmetry_1
_geom_angle_site_symmetry_3
O21 Ti3 O6 97.7(2) . .
O21 Ti3 O8 95.3(2) . .
O6 Ti3 O8 145.79(18) . .
O21 Ti3 O13 167.5(2) . .
O6 Ti3 O13 88.17(16) . .
O8 Ti3 O13 85.66(17) . .
O21 Ti3 O7 104.2(2) . .
O6 Ti3 O7 74.32(17) . .
O8 Ti3 O7 71.86(18) . .
O13 Ti3 O7 88.02(16) . .
O21 Ti3 N1 92.36(19) . .
O6 Ti3 N1 73.34(17) . .
O8 Ti3 N1 137.53(19) . .
O13 Ti3 N1 78.75(16) . .
O7 Ti3 N1 145.30(18) . .
O21 Ti3 N2 86.9(2) . .
O6 Ti3 N2 140.81(18) . .
O8 Ti3 N2 71.21(18) . .
O13 Ti3 N2 81.58(18) . .
O7 Ti3 N2 142.22(18) . .
N1 Ti3 N2 67.59(18) . .
O21 Ti3 Ti4 99.78(15) . .
O6 Ti3 Ti4 110.16(12) . .
O8 Ti3 Ti4 36.15(13) . .
O13 Ti3 Ti4 88.38(11) . .
O7 Ti3 Ti4 35.84(13) . .
N1 Ti3 Ti4 166.64(13) . .
N2 Ti3 Ti4 107.26(13) . .
O21 Ti3 Ti2 110.26(18) . .
O6 Ti3 Ti2 38.14(12) . .
O8 Ti3 Ti2 107.66(13) . .
O13 Ti3 Ti2 81.13(11) . .
O7 Ti3 Ti2 37.14(13) . .
N1 Ti3 Ti2 108.55(13) . .
N2 Ti3 Ti2 162.71(14) . .
Ti4 Ti3 Ti2 72.51(4) . .
O4 Ti1 O3 107.6(3) . .
O4 Ti1 O6 110.5(2) . .
O3 Ti1 O6 141.9(3) . .
O4 Ti1 O1 101.6(2) . .
O3 Ti1 O1 89.4(2) . .
O6 Ti1 O1 81.46(17) . .
O4 Ti1 O5 105.2(2) . .
O3 Ti1 O5 94.6(2) . .
O6 Ti1 O5 77.25(19) . .
O1 Ti1 O5 150.24(18) . .
O4 Ti1 Ti2 113.7(2) . .
O3 Ti1 Ti2 124.0(2) . .
O6 Ti1 Ti2 37.56(12) . .
O1 Ti1 Ti2 116.22(12) . .
O5 Ti1 Ti2 39.70(14) . .
O19 Ti5 O20 111.3(3) . .
O19 Ti5 O8 116.8(3) . .
O20 Ti5 O8 132.0(2) . .
O19 Ti5 O2 99.7(3) . .
O20 Ti5 O2 92.5(2) . .
O8 Ti5 O2 79.87(19) . .
O19 Ti5 O18 100.7(3) . .
O20 Ti5 O18 98.7(2) . .
O8 Ti5 O18 72.9(2) . .
O2 Ti5 O18 151.2(2) . .
O19 Ti5 Ti4 110.0(3) . .
O20 Ti5 Ti4 125.16(17) . .
O8 Ti5 Ti4 34.36(12) . .
O2 Ti5 Ti4 114.20(15) . .
O18 Ti5 Ti4 38.88(15) . .
O10 Ti2 O11 96.3(2) . .
O10 Ti2 O7 105.8(2) . .
O11 Ti2 O7 99.1(2) . .
O10 Ti2 O6 167.7(2) . .
O11 Ti2 O6 95.27(18) . .
O7 Ti2 O6 76.43(17) . .
O10 Ti2 O5 102.2(2) . .
O11 Ti2 O5 93.8(2) . .
O7 Ti2 O5 147.61(18) . .
O6 Ti2 O5 72.86(17) . .
O10 Ti2 O12 85.21(19) . .
O11 Ti2 O12 175.8(2) . .
O7 Ti2 O12 84.25(17) . .
O6 Ti2 O12 82.94(16) . .
O5 Ti2 O12 82.01(17) . .
O10 Ti2 Ti3 141.8(2) . .
O11 Ti2 Ti3 105.72(16) . .
O7 Ti2 Ti3 40.85(12) . .
O6 Ti2 Ti3 36.57(12) . .
O5 Ti2 Ti3 106.99(13) . .
O12 Ti2 Ti3 75.10(10) . .
O10 Ti2 Ti1 138.9(2) . .
O11 Ti2 Ti1 96.17(16) . .
O7 Ti2 Ti1 110.68(13) . .
O6 Ti2 Ti1 34.91(12) . .
O5 Ti2 Ti1 37.96(12) . .
O12 Ti2 Ti1 80.15(11) . .
Ti3 Ti2 Ti1 69.89(3) . .
O16 Ti4 O17 111.2(3) . .
O16 Ti4 O7 103.6(2) . .
O17 Ti4 O7 100.3(3) . .
O16 Ti4 O8 121.6(3) . .
O17 Ti4 O8 126.1(2) . .
O7 Ti4 O8 78.08(19) . .
O16 Ti4 O18 96.4(3) . .
O17 Ti4 O18 93.4(3) . .
O7 Ti4 O18 149.6(2) . .
O8 Ti4 O18 71.92(19) . .
O16 Ti4 Ti3 122.1(2) . .
O17 Ti4 Ti3 117.9(2) . .
O7 Ti4 Ti3 40.78(13) . .
O8 Ti4 Ti3 37.44(13) . .
O18 Ti4 Ti3 108.90(14) . .
O16 Ti4 Ti5 110.4(3) . .
O17 Ti4 Ti5 118.11(19) . .
O7 Ti4 Ti5 111.97(14) . .
O8 Ti4 Ti5 33.90(13) . .
O18 Ti4 Ti5 38.38(14) . .
Ti3 Ti4 Ti5 71.33(4) . .
C23 O13 Ti3 127.8(4) . .
Ti1 O6 Ti3 140.3(2) . .
Ti1 O6 Ti2 107.52(19) . .
Ti3 O6 Ti2 105.29(19) . .
C23 O12 Ti2 129.6(4) . .
Ti5 O8 Ti4 111.7(2) . .
Ti5 O8 Ti3 141.8(2) . .
Ti4 O8 Ti3 106.4(2) . .
Ti4 O7 Ti2 151.9(2) . .
Ti4 O7 Ti3 103.4(2) . .
Ti2 O7 Ti3 102.01(19) . .
C8 O5 Ti1 126.3(4) . .
C8 O5 Ti2 131.3(4) . .
Ti1 O5 Ti2 102.34(19) . .
C36 O21 Ti3 151.8(7) . .
N1 O1 Ti1 122.1(3) . .
C14 O11 Ti2 133.9(4) . .
C33 O20 Ti5 163.0(6) . .
N2 O2 Ti5 122.7(4) . .
C11 O4 Ti1 149.8(5) . .
C30 O18 Ti5 134.2(6) . .
C30 O18 Ti4 122.7(5) . .
Ti5 O18 Ti4 102.7(2) . .
C20 O10 Ti2 157.1(6) . .
C1 N1 O1 114.8(5) . .
C1 N1 Ti3 123.2(4) . .
O1 N1 Ti3 121.6(3) . .
C3 N2 O2 116.0(5) . .
C3 N2 Ti3 122.2(4) . .
O2 N2 Ti3 121.6(4) . .
C27 O16 Ti4 155.9(8) . .
C5 O3 Ti1 143.7(6) . .
C25 C24 C26 118.6(5) . 2_666
C25 C24 C23 119.6(5) . .
C26 C24 C23 121.8(5) 2_666 .
C17 O17 Ti4 142.2(5) . .
O12 C23 O13 126.2(5) . .
O12 C23 C24 118.0(5) . .
O13 C23 C24 115.8(5) . .
N3 C26 C25 118.5(6) . .
N3 C26 C24 120.2(6) . 2_666
C25 C26 C24 121.3(5) . 2_666
C26 C25 C24 120.1(5) . .
C26 C25 H25 120.0 . .
C24 C25 H25 120.0 . .
C39 O19 Ti5 149.0(7) . .
N1 C1 C3 113.4(5) . .
N1 C1 C2 124.4(6) . .
C3 C1 C2 122.2(6) . .
N2 C3 C1 113.5(5) . .
N2 C3 C4 123.5(6) . .
C1 C3 C4 123.0(6) . .
O11 C14 C15 108.9(6) . .
O11 C14 C16 107.6(6) . .
C15 C14 C16 113.0(7) . .
O11 C14 H14 109.1 . .
C15 C14 H14 109.1 . .
C16 C14 H14 109.1 . .
O5 C8 C9 109.7(6) . .
O5 C8 C10 109.1(7) . .
C9 C8 C10 115.3(7) . .
O5 C8 H8 107.5 . .
C9 C8 H8 107.5 . .
C10 C8 H8 107.5 . .
C1 C2 H2A 109.5 . .
C1 C2 H2B 109.5 . .
H2A C2 H2B 109.5 . .
C1 C2 H2C 109.5 . .
H2A C2 H2C 109.5 . .
H2B C2 H2C 109.5 . .
O4 C11 C12 113.2(8) . .
O4 C11 C13 109.7(6) . .
C12 C11 C13 112.6(8) . .
O4 C11 H11 107.0 . .
C12 C11 H11 107.0 . .
C13 C11 H11 107.0 . .
C3 C4 H4A 109.5 . .
C3 C4 H4B 109.5 . .
H4A C4 H4B 109.5 . .
C3 C4 H4C 109.5 . .
H4A C4 H4C 109.5 . .
H4B C4 H4C 109.5 . .
C14 C15 H15A 109.5 . .
C14 C15 H15B 109.5 . .
H15A C15 H15B 109.5 . .
C14 C15 H15C 109.5 . .
H15A C15 H15C 109.5 . .
H15B C15 H15C 109.5 . .
C14 C16 H16A 109.5 . .
C14 C16 H16B 109.5 . .
H16A C16 H16B 109.5 . .
C14 C16 H16C 109.5 . .
H16A C16 H16C 109.5 . .
H16B C16 H16C 109.5 . .
C8 C9 H9A 109.5 . .
C8 C9 H9B 109.5 . .
H9A C9 H9B 109.5 . .
C8 C9 H9C 109.5 . .
H9A C9 H9C 109.5 . .
H9B C9 H9C 109.5 . .
C36 C38 H38A 109.5 . .
C36 C38 H38B 109.5 . .
H38A C38 H38B 109.5 . .
C36 C38 H38C 109.5 . .
H38A C38 H38C 109.5 . .
H38B C38 H38C 109.5 . .
O17 C17 C19 108.8(7) . .
O17 C17 C18 109.0(7) . .
C19 C17 C18 110.6(7) . .
O17 C17 H17 109.5 . .
C19 C17 H17 109.5 . .
C18 C17 H17 109.5 . .
C11 C13 H13A 109.5 . .
C11 C13 H13B 109.5 . .
H13A C13 H13B 109.5 . .
C11 C13 H13C 109.5 . .
H13A C13 H13C 109.5 . .
H13B C13 H13C 109.5 . .
O3 C5 C6 112.3(8) . .
O3 C5 C7 109.2(8) . .
C6 C5 C7 111.6(8) . .
O3 C5 H5 107.9 . .
C6 C5 H5 107.9 . .
C7 C5 H5 107.9 . .
O18 C30 C31 108.6(8) . .
O18 C30 C32 110.0(7) . .
C31 C30 C32 110.1(9) . .
O18 C30 H30 109.4 . .
C31 C30 H30 109.4 . .
C32 C30 H30 109.4 . .
C40 C39 O19 98.7(12) . .
C40 C39 C41 100.9(12) . .
O19 C39 C41 114.0(12) . .
C40 C39 H39 113.9 . .
O19 C39 H39 113.9 . .
C41 C39 H39 113.9 . .
C33 C35 H35A 109.5 . .
C33 C35 H35B 109.5 . .
H35A C35 H35B 109.5 . .
C33 C35 H35C 109.5 . .
H35A C35 H35C 109.5 . .
H35B C35 H35C 109.5 . .
C17 C19 H19A 109.5 . .
C17 C19 H19B 109.5 . .
H19A C19 H19B 109.5 . .
C17 C19 H19C 109.5 . .
H19A C19 H19C 109.5 . .
H19B C19 H19C 109.5 . .
C17 C18 H18A 109.5 . .
C17 C18 H18B 109.5 . .
H18A C18 H18B 109.5 . .
C17 C18 H18C 109.5 . .
H18A C18 H18C 109.5 . .
H18B C18 H18C 109.5 . .
O20 C33 C34 118.0(11) . .
O20 C33 C35 111.9(8) . .
C34 C33 C35 120.3(9) . .
C37 C36 O21 113.9(7) . .
C37 C36 C38 127.4(9) . .
O21 C36 C38 115.2(7) . .
C30 C32 H32A 109.5 . .
C30 C32 H32B 109.5 . .
H32A C32 H32B 109.5 . .
C30 C32 H32C 109.5 . .
H32A C32 H32C 109.5 . .
H32B C32 H32C 109.5 . .
C33 C34 H34A 109.5 . .
C33 C34 H34B 109.5 . .
H34A C34 H34B 109.5 . .
C33 C34 H34C 109.5 . .
H34A C34 H34C 109.5 . .
H34B C34 H34C 109.5 . .
C5 C6 H6A 109.5 . .
C5 C6 H6B 109.5 . .
H6A C6 H6B 109.5 . .
C5 C6 H6C 109.5 . .
H6A C6 H6C 109.5 . .
H6B C6 H6C 109.5 . .
C30 C31 H31A 109.5 . .
C30 C31 H31B 109.5 . .
H31A C31 H31B 109.5 . .
C30 C31 H31C 109.5 . .
H31A C31 H31C 109.5 . .
H31B C31 H31C 109.5 . .
O14 N3 O15 123.4(10) . .
O14 N3 C26 118.1(9) . .
O15 N3 C26 118.1(9) . .
C5 C7 H7A 109.5 . .
C5 C7 H7B 109.5 . .
H7A C7 H7B 109.5 . .
C5 C7 H7C 109.5 . .
H7A C7 H7C 109.5 . .
H7B C7 H7C 109.5 . .
C8 C10 H10A 109.5 . .
C8 C10 H10B 109.5 . .
H10A C10 H10B 109.5 . .
C8 C10 H10C 109.5 . .
H10A C10 H10C 109.5 . .
H10B C10 H10C 109.5 . .
O10 C20 C21 108.4(10) . .
O10 C20 C22 107.6(10) . .
C21 C20 C22 107.3(11) . .
O10 C20 H20 111.1 . .
C21 C20 H20 111.1 . .
C22 C20 H20 111.1 . .
C36 C37 H37A 109.5 . .
C36 C37 H37B 109.5 . .
H37A C37 H37B 109.5 . .
C36 C37 H37C 109.5 . .
H37A C37 H37C 109.5 . .
H37B C37 H37C 109.5 . .
C11 C12 H12A 109.5 . .
C11 C12 H12B 109.5 . .
H12A C12 H12B 109.5 . .
C11 C12 H12C 109.5 . .
H12A C12 H12C 109.5 . .
H12B C12 H12C 109.5 . .
C20 C21 H21A 109.5 . .
C20 C21 H21B 109.5 . .
H21A C21 H21B 109.5 . .
C20 C21 H21C 109.5 . .
H21A C21 H21C 109.5 . .
H21B C21 H21C 109.5 . .
C27 C28 H28A 109.5 . .
C27 C28 H28B 109.5 . .
H28A C28 H28B 109.5 . .
C27 C28 H28C 109.5 . .
H28A C28 H28C 109.5 . .
H28B C28 H28C 109.5 . .
O16 C27 C28 94.3(10) . .
O16 C27 C29 108.8(12) . .
C28 C27 C29 113.9(13) . .
C27 C29 H29A 109.5 . .
C27 C29 H29B 109.5 . .
H29A C29 H29B 109.5 . .
C27 C29 H29C 109.5 . .
H29A C29 H29C 109.5 . .
H29B C29 H29C 109.5 . .
C20 C22 H22A 109.5 . .
C20 C22 H22B 109.5 . .
H22A C22 H22B 109.5 . .
C20 C22 H22C 109.5 . .
H22A C22 H22C 109.5 . .
H22B C22 H22C 109.5 . .
C39 C40 H40A 109.5 . .
C39 C40 H40B 109.5 . .
H40A C40 H40B 109.5 . .
C39 C40 H40C 109.5 . .
H40A C40 H40C 109.5 . .
H40B C40 H40C 109.5 . .
C39 C41 H41A 109.5 . .
C39 C41 H41B 109.5 . .
H41A C41 H41B 109.5 . .
C39 C41 H41C 109.5 . .
H41A C41 H41C 109.5 . .
H41B C41 H41C 109.5 . .

loop_
_geom_bond_atom_site_label_1
_geom_bond_atom_site_label_2
_geom_bond_distance
_geom_bond_site_symmetry_2
Ti3 O21 1.777(4) .
Ti3 O6 1.938(4) .
Ti3 O8 1.981(4) .
Ti3 O13 2.081(4) .
Ti3 O7 2.099(4) .
Ti3 N1 2.250(5) .
Ti3 N2 2.263(6) .
Ti3 Ti4 3.1257(14) .
Ti3 Ti2 3.1380(15) .
Ti1 O4 1.785(5) .
Ti1 O3 1.798(6) .
Ti1 O6 1.886(4) .
Ti1 O1 1.959(4) .
Ti1 O5 1.979(4) .
Ti1 Ti2 3.1429(16) .
Ti5 O19 1.753(6) .
Ti5 O20 1.779(5) .
Ti5 O8 1.899(5) .
Ti5 O2 1.954(4) .
Ti5 O18 2.013(5) .
Ti5 Ti4 3.1631(18) .
Ti2 O10 1.809(5) .
Ti2 O11 1.816(5) .
Ti2 O7 1.937(5) .
Ti2 O6 2.009(4) .
Ti2 O5 2.055(5) .
Ti2 O12 2.218(4) .
Ti4 O16 1.778(6) .
Ti4 O17 1.803(6) .
Ti4 O7 1.881(5) .
Ti4 O8 1.922(4) .
Ti4 O18 2.036(6) .
O13 C23 1.266(7) .
O12 C23 1.255(7) .
O5 C8 1.426(8) .
O21 C36 1.401(9) .
O1 N1 1.367(6) .
O11 C14 1.430(8) .
O20 C33 1.347(10) .
O2 N2 1.355(6) .
O4 C11 1.381(9) .
O18 C30 1.456(8) .
O10 C20 1.420(11) .
N1 C1 1.282(8) .
N2 C3 1.292(8) .
O16 C27 1.394(13) .
O3 C5 1.418(10) .
C24 C25 1.394(8) .
C24 C26 1.405(8) 2_666
C24 C23 1.496(8) .
O17 C17 1.469(10) .
C26 N3 1.419(10) .
C26 C25 1.387(8) .
C26 C24 1.405(8) 2_666
C25 H25 0.9300 .
O19 C39 1.382(13) .
C1 C3 1.485(8) .
C1 C2 1.490(9) .
C3 C4 1.488(10) .
C14 C15 1.478(11) .
C14 C16 1.499(11) .
C14 H14 0.9800 .
C8 C9 1.501(11) .
C8 C10 1.555(13) .
C8 H8 0.9800 .
C2 H2A 0.9600 .
C2 H2B 0.9600 .
C2 H2C 0.9600 .
C11 C12 1.435(13) .
C11 C13 1.529(12) .
C11 H11 0.9800 .
C4 H4A 0.9600 .
C4 H4B 0.9600 .
C4 H4C 0.9600 .
C15 H15A 0.9600 .
C15 H15B 0.9600 .
C15 H15C 0.9600 .
C16 H16A 0.9600 .
C16 H16B 0.9600 .
C16 H16C 0.9600 .
C9 H9A 0.9600 .
C9 H9B 0.9600 .
C9 H9C 0.9600 .
C38 C36 1.426(12) .
C38 H38A 0.9600 .
C38 H38B 0.9600 .
C38 H38C 0.9600 .
C17 C19 1.528(11) .
C17 C18 1.502(11) .
C17 H17 0.9800 .
C13 H13A 0.9600 .
C13 H13B 0.9600 .
C13 H13C 0.9600 .
C5 C6 1.414(13) .
C5 C7 1.506(13) .
C5 H5 0.9800 .
C30 C31 1.468(14) .
C30 C32 1.555(15) .
C30 H30 0.9800 .
C39 C40 1.525(19) .
C39 C41 1.402(18) .
C39 H39 0.9800 .
C35 C33 1.517(15) .
C35 H35A 0.9600 .
C35 H35B 0.9600 .
C35 H35C 0.9600 .
C19 H19A 0.9600 .
C19 H19B 0.9600 .
C19 H19C 0.9600 .
O15 N3 1.224(14) .
C18 H18A 0.9600 .
C18 H18B 0.9600 .
C18 H18C 0.9600 .
C33 C34 1.414(14) .
O14 N3 1.224(14) .
C36 C37 1.446(8) .
C32 H32A 0.9600 .
C32 H32B 0.9600 .
C32 H32C 0.9600 .
C34 H34A 0.9600 .
C34 H34B 0.9600 .
C34 H34C 0.9600 .
C6 H6A 0.9600 .
C6 H6B 0.9600 .
C6 H6C 0.9600 .
C31 H31A 0.9600 .
C31 H31B 0.9600 .
C31 H31C 0.9600 .
C7 H7A 0.9600 .
C7 H7B 0.9600 .
C7 H7C 0.9600 .
C10 H10A 0.9600 .
C10 H10B 0.9600 .
C10 H10C 0.9600 .
C20 C21 1.486(18) .
C20 C22 1.555(17) .
C20 H20 0.9800 .
C37 H37A 0.9600 .
C37 H37B 0.9600 .
C37 H37C 0.9600 .
C12 H12A 0.9600 .
C12 H12B 0.9600 .
C12 H12C 0.9600 .
C21 H21A 0.9600 .
C21 H21B 0.9600 .
C21 H21C 0.9600 .
C28 C27 1.514(19) .
C28 H28A 0.9600 .
C28 H28B 0.9600 .
C28 H28C 0.9600 .
C27 C29 1.491(19) .
C29 H29A 0.9600 .
C29 H29B 0.9600 .
C29 H29C 0.9600 .
C22 H22A 0.9600 .
C22 H22B 0.9600 .
C22 H22C 0.9600 .
C40 H40A 0.9600 .
C40 H40B 0.9600 .
C40 H40C 0.9600 .
C41 H41A 0.9600 .
C41 H41B 0.9600 .
C41 H41C 0.9600 .
